data_7230372
loop_
_publ_author_name
'Venkatesan, Perumal'
'Cer\'on, Margarita'
'Thamotharan, Subbiah'
'Robles, Fernando'
'Percino, M. Judith'

_publ_section_title
;
 Quantitative analysis of weak non-covalent interactions in
 (Z)-3-(4-halophenyl)-2-(pyridin-2/3/4-yl)acrylonitriles
;
_journal_issue 19
_journal_name_full CrystEngComm
_journal_page_first 2681
_journal_paper_doi 10.1039/C7CE02096A
_journal_volume 20
_journal_year 2018
_chemical_formula_moiety 'C14 H9 Br N2'
_chemical_formula_sum 'C14 H9 Br N2'
_chemical_formula_weight 285.14
_chemical_name_systematic (Z)-3-(4-bromophenyl)-2-(pyridin-4-yl)acrylonitrile
_space_group_crystal_system monoclinic
_space_group_IT_number 14
_space_group_name_Hall '-P 2yn'
_space_group_name_H-M_alt 'P 1 21/n 1'
_symmetry_space_group_name_Hall '-P 2yn'
_symmetry_space_group_name_H-M 'P 1 21/n 1'
_atom_sites_solution_hydrogens geom
_audit_creation_method SHELXL-2014
_audit_update_record
;
2017-04-18 deposited with the CCDC.
2018-03-26 downloaded from the CCDC.
;
_cell_angle_alpha 90
_cell_angle_beta 103.820(3)
_cell_angle_gamma 90
_cell_formula_units_Z 4
_cell_length_a 7.4111(2)
_cell_length_b 15.5974(5)
_cell_length_c 10.2178(3)
_cell_measurement_reflns_used 3906
_cell_measurement_temperature 110(2)
_cell_measurement_theta_max 72.06
_cell_measurement_theta_min 5.24
_cell_volume 1146.92(6)
_computing_structure_refinement 'SHELXL-2014 (Sheldrick, 2014)'
_diffrn_ambient_temperature 110(2)
_diffrn_measured_fraction_theta_full 1.000
_diffrn_measured_fraction_theta_max 1.000
_diffrn_measurement_device_type 'SuperNova, Dual, Cu at zero, Atlas'
_diffrn_measurement_method '\w scans'
_diffrn_radiation_monochromator mirror
_diffrn_radiation_source 'SuperNova (Cu) X-ray Source'
_diffrn_radiation_type CuK\a
_diffrn_radiation_wavelength 1.54178
_diffrn_reflns_av_R_equivalents 0.0323
_diffrn_reflns_av_unetI/netI 0.0311
_diffrn_reflns_Laue_measured_fraction_full 1.000
_diffrn_reflns_Laue_measured_fraction_max 1.000
_diffrn_reflns_limit_h_max 8
_diffrn_reflns_limit_h_min -9
_diffrn_reflns_limit_k_max 15
_diffrn_reflns_limit_k_min -19
_diffrn_reflns_limit_l_max 12
_diffrn_reflns_limit_l_min -12
_diffrn_reflns_number 7615
_diffrn_reflns_point_group_measured_fraction_full 1.000
_diffrn_reflns_point_group_measured_fraction_max 1.000
_diffrn_reflns_theta_full 67.679
_diffrn_reflns_theta_max 71.885
_diffrn_reflns_theta_min 5.283
_exptl_absorpt_coefficient_mu 4.677
_exptl_absorpt_correction_T_max 0.871
_exptl_absorpt_correction_T_min 0.557
_exptl_absorpt_correction_type analytical
_exptl_absorpt_process_details
;
CrysAlisPro, Agilent Technologies,
Version 1.171.36.32 (release 02-08-2013 CrysAlis171 .NET)
(compiled Aug  2 2013,16:46:58)
Analytical numeric absorption correction using a multifaceted crystal
            model based on expressions derived by R.C. Clark & J.S. Reid.
(Clark, R. C. & Reid, J. S. (1995). Acta Cryst. A51, 887-897)
;
_exptl_crystal_colour colorless
_exptl_crystal_density_diffrn 1.651
_exptl_crystal_description 'small rod'
_exptl_crystal_F_000 568
_exptl_crystal_preparation ', Luminescent'
_exptl_crystal_recrystallization_method 'Re-crystallisation from solvent: hexane:chloroform'
_exptl_crystal_size_max 0.17
_exptl_crystal_size_mid 0.06
_exptl_crystal_size_min 0.03
_refine_diff_density_max 0.312
_refine_diff_density_min -0.335
_refine_diff_density_rms 0.066
_refine_ls_extinction_method none
_refine_ls_goodness_of_fit_ref 1.034
_refine_ls_hydrogen_treatment constr
_refine_ls_matrix_type full
_refine_ls_number_parameters 154
_refine_ls_number_reflns 2260
_refine_ls_number_restraints 0
_refine_ls_restrained_S_all 1.034
_refine_ls_R_factor_all 0.0334
_refine_ls_R_factor_gt 0.0257
_refine_ls_shift/su_max 0.001
_refine_ls_shift/su_mean 0.000
_refine_ls_structure_factor_coef Fsqd
_refine_ls_weighting_details 'w=1/[\s^2^(Fo^2^)+(0.0293P)^2^+0.5926P] where P=(Fo^2^+2Fc^2^)/3'
_refine_ls_weighting_scheme calc
_refine_ls_wR_factor_gt 0.0610
_refine_ls_wR_factor_ref 0.0665
_reflns_Friedel_coverage 0.000
_reflns_number_gt 1949
_reflns_number_total 2260
_reflns_threshold_expression 'I > 2\s(I)'
_cod_data_source_file c7ce02096a2.cif
_cod_data_source_block 4py4br
_cod_depositor_comments 'Adding full bibliography for 7230365--7230373.cif.'
_cod_database_code 7230372
_shelx_space_group_comment
;
The symmetry employed for this shelxl refinement is uniquely defined
by the following loop, which should always be used as a source of
symmetry information in preference to the above space-group names.
They are only intended as comments.
;
_shelxl_version_number 2014-3

loop_
_space_group_symop_operation_xyz
'x, y, z'
'-x+1/2, y+1/2, -z+1/2'
'-x, -y, -z'
'x-1/2, -y-1/2, z-1/2'

loop_
_atom_site_label
_atom_site_type_symbol
_atom_site_fract_x
_atom_site_fract_y
_atom_site_fract_z
_atom_site_U_iso_or_equiv
_atom_site_adp_type
_atom_site_occupancy
_atom_site_site_symmetry_order
_atom_site_calc_flag
_atom_site_refinement_flags_posn
_atom_site_refinement_flags_adp
Br1 Br -0.12196(3) 0.67426(2) 0.02605(2) 0.02571(9) Uani 1 1 d . .
N1 N 0.5778(3) 0.26852(14) 0.9207(2) 0.0258(4) Uani 1 1 d . .
N2 N 0.4590(3) 0.62481(14) 0.7345(2) 0.0336(5) Uani 1 1 d . .
C1 C 0.4388(3) 0.40239(14) 0.7375(2) 0.0175(4) Uani 1 1 d . .
C2 C 0.3886(3) 0.31677(15) 0.7073(2) 0.0218(5) Uani 1 1 d . .
H2 H 0.3071 0.3019 0.6237 0.026 Uiso 1 1 calc R U
C3 C 0.4597(3) 0.25444(15) 0.8011(3) 0.0242(5) Uani 1 1 d . .
H3 H 0.4220 0.1969 0.7792 0.029 Uiso 1 1 calc R U
C5 C 0.6218(3) 0.35052(16) 0.9490(2) 0.0241(5) Uani 1 1 d . .
H5 H 0.7036 0.3631 1.0336 0.029 Uiso 1 1 calc R U
C6 C 0.5564(3) 0.41873(15) 0.8634(2) 0.0208(5) Uani 1 1 d . .
H6 H 0.5914 0.4758 0.8903 0.025 Uiso 1 1 calc R U
C7 C 0.3661(3) 0.47285(14) 0.6412(2) 0.0168(4) Uani 1 1 d . .
C8 C 0.2627(3) 0.45832(15) 0.5153(2) 0.0188(4) Uani 1 1 d . .
H8 H 0.2435 0.3993 0.4934 0.023 Uiso 1 1 calc R U
C9 C 0.1750(3) 0.51625(14) 0.4063(2) 0.0179(4) Uani 1 1 d . .
C10 C 0.0904(3) 0.47629(15) 0.2840(2) 0.0200(5) Uani 1 1 d . .
H10 H 0.0970 0.4157 0.2772 0.024 Uiso 1 1 calc R U
C11 C -0.0027(3) 0.52292(15) 0.1729(2) 0.0207(5) Uani 1 1 d . .
H11 H -0.0635 0.4947 0.0920 0.025 Uiso 1 1 calc R U
C12 C -0.0053(3) 0.61146(15) 0.1823(2) 0.0199(5) Uani 1 1 d . .
C13 C 0.0755(3) 0.65340(15) 0.3007(2) 0.0217(5) Uani 1 1 d . .
H13 H 0.0702 0.7141 0.3056 0.026 Uiso 1 1 calc R U
C14 C 0.1649(3) 0.60609(15) 0.4126(2) 0.0210(5) Uani 1 1 d . .
H14 H 0.2199 0.6348 0.4944 0.025 Uiso 1 1 calc R U
C15 C 0.4155(3) 0.55848(15) 0.6906(2) 0.0219(5) Uani 1 1 d . .

loop_
_atom_site_aniso_label
_atom_site_aniso_U_11
_atom_site_aniso_U_22
_atom_site_aniso_U_33
_atom_site_aniso_U_23
_atom_site_aniso_U_13
_atom_site_aniso_U_12
Br1 0.02762(15) 0.02917(15) 0.01958(13) 0.00528(10) 0.00414(9) 0.00910(11)
N1 0.0227(10) 0.0263(11) 0.0277(11) 0.0061(9) 0.0049(8) 0.0043(9)
N2 0.0437(14) 0.0224(12) 0.0277(12) 0.0000(9) -0.0051(10) 0.0013(10)
C1 0.0155(10) 0.0181(11) 0.0191(11) 0.0027(9) 0.0046(8) 0.0025(8)
C2 0.0203(11) 0.0221(12) 0.0219(11) -0.0008(9) 0.0028(9) 0.0029(9)
C3 0.0243(12) 0.0193(12) 0.0283(13) 0.0014(10) 0.0048(10) 0.0034(10)
C5 0.0190(11) 0.0298(13) 0.0218(12) 0.0019(10) 0.0015(9) -0.0007(10)
C6 0.0173(11) 0.0222(12) 0.0224(11) -0.0004(10) 0.0037(9) 0.0002(9)
C7 0.0151(10) 0.0151(10) 0.0209(11) 0.0005(9) 0.0055(8) 0.0025(8)
C8 0.0185(11) 0.0170(11) 0.0214(11) 0.0020(9) 0.0057(9) 0.0010(9)
C9 0.0167(11) 0.0178(11) 0.0194(11) 0.0001(9) 0.0047(8) -0.0008(9)
C10 0.0230(11) 0.0164(11) 0.0211(11) 0.0024(9) 0.0060(9) -0.0024(9)
C11 0.0218(11) 0.0220(12) 0.0178(11) -0.0021(9) 0.0038(9) -0.0042(9)
C12 0.0160(11) 0.0261(12) 0.0186(11) 0.0054(9) 0.0058(8) 0.0037(9)
C13 0.0227(12) 0.0175(12) 0.0249(12) -0.0012(9) 0.0055(9) 0.0012(9)
C14 0.0204(11) 0.0201(11) 0.0202(11) -0.0008(9) 0.0003(9) -0.0001(9)
C15 0.0219(12) 0.0214(12) 0.0198(11) 0.0030(10) -0.0001(9) 0.0018(9)

loop_
_atom_type_symbol
_atom_type_description
_atom_type_scat_dispersion_real
_atom_type_scat_dispersion_imag
_atom_type_scat_source
C C 0.0181 0.0091 'International Tables Vol C Tables 4.2.6.8 and 6.1.1.4'
H H 0.0000 0.0000 'International Tables Vol C Tables 4.2.6.8 and 6.1.1.4'
N N 0.0311 0.0180 'International Tables Vol C Tables 4.2.6.8 and 6.1.1.4'
Br Br -0.6763 1.2805 'International Tables Vol C Tables 4.2.6.8 and 6.1.1.4'

loop_
_geom_angle_atom_site_label_1
_geom_angle_atom_site_label_2
_geom_angle_atom_site_label_3
_geom_angle
C5 N1 C3 115.3(2)
C6 C1 C2 116.9(2)
C6 C1 C7 121.5(2)
C2 C1 C7 121.6(2)
C3 C2 C1 118.8(2)
C3 C2 H2 120.6
C1 C2 H2 120.6
N1 C3 C2 125.2(2)
N1 C3 H3 117.4
C2 C3 H3 117.4
N1 C5 C6 124.5(2)
N1 C5 H5 117.7
C6 C5 H5 117.7
C5 C6 C1 119.2(2)
C5 C6 H6 120.4
C1 C6 H6 120.4
C8 C7 C15 121.8(2)
C8 C7 C1 122.7(2)
C15 C7 C1 115.5(2)
C7 C8 C9 132.1(2)
C7 C8 H8 113.9
C9 C8 H8 113.9
C10 C9 C14 117.8(2)
C10 C9 C8 115.3(2)
C14 C9 C8 126.9(2)
C11 C10 C9 121.7(2)
C11 C10 H10 119.1
C9 C10 H10 119.1
C12 C11 C10 118.7(2)
C12 C11 H11 120.7
C10 C11 H11 120.7
C13 C12 C11 121.5(2)
C13 C12 Br1 120.55(18)
C11 C12 Br1 117.91(18)
C12 C13 C14 119.5(2)
C12 C13 H13 120.3
C14 C13 H13 120.3
C13 C14 C9 120.8(2)
C13 C14 H14 119.6
C9 C14 H14 119.6
N2 C15 C7 177.2(3)

loop_
_geom_bond_atom_site_label_1
_geom_bond_atom_site_label_2
_geom_bond_distance
Br1 C12 1.896(2)
N1 C5 1.335(3)
N1 C3 1.340(3)
N2 C15 1.143(3)
C1 C6 1.394(3)
C1 C2 1.401(3)
C1 C7 1.487(3)
C2 C3 1.378(3)
C2 H2 0.9500
C3 H3 0.9500
C5 C6 1.389(3)
C5 H5 0.9500
C6 H6 0.9500
C7 C8 1.350(3)
C7 C15 1.444(3)
C8 C9 1.460(3)
C8 H8 0.9500
C9 C10 1.403(3)
C9 C14 1.406(3)
C10 C11 1.385(3)
C10 H10 0.9500
C11 C12 1.385(3)
C11 H11 0.9500
C12 C13 1.380(3)
C13 C14 1.389(3)
C13 H13 0.9500
C14 H14 0.9500

loop_
_geom_hbond_atom_site_label_D
_geom_hbond_atom_site_label_H
_geom_hbond_atom_site_label_A
_geom_hbond_distance_DH
_geom_hbond_distance_HA
_geom_hbond_distance_DA
_geom_hbond_angle_DHA
_geom_hbond_site_symmetry_A
C6 H6 N2 0.95 2.85 3.483(3) 124.6 .
C14 H14 N2 0.95 2.67 3.496(3) 146.4 .
C2 H2 N1 0.95 2.59 3.526(3) 168.0 4_565
C13 H13 N2 0.95 2.69 3.591(3) 158.6 4_575

loop_
_geom_torsion_atom_site_label_1
_geom_torsion_atom_site_label_2
_geom_torsion_atom_site_label_3
_geom_torsion_atom_site_label_4
_geom_torsion
C6 C1 C2 C3 -1.1(3)
C7 C1 C2 C3 -179.5(2)
C5 N1 C3 C2 2.2(4)
C1 C2 C3 N1 -1.1(4)
C3 N1 C5 C6 -1.0(3)
N1 C5 C6 C1 -1.1(4)
C2 C1 C6 C5 2.2(3)
C7 C1 C6 C5 -179.4(2)
C6 C1 C7 C8 175.2(2)
C2 C1 C7 C8 -6.4(3)
C6 C1 C7 C15 -3.9(3)
C2 C1 C7 C15 174.4(2)
C15 C7 C8 C9 -2.3(4)
C1 C7 C8 C9 178.6(2)
C7 C8 C9 C10 174.9(2)
C7 C8 C9 C14 -6.2(4)
C14 C9 C10 C11 -0.9(3)
C8 C9 C10 C11 178.2(2)
C9 C10 C11 C12 2.5(3)
C10 C11 C12 C13 -2.7(3)
C10 C11 C12 Br1 176.66(16)
C11 C12 C13 C14 1.2(3)
Br1 C12 C13 C14 -178.11(17)
C12 C13 C14 C9 0.5(3)
C10 C9 C14 C13 -0.7(3)
C8 C9 C14 C13 -179.6(2)
